data_1515913
loop_
_publ_author_name
'Kuroki, Lumi'
'Takami, Shizuka'
'Yoza, Kenji'
'Morimoto, Masakazu'
'Irie, Masahiro'

_publ_section_title
;
 Photoinduced shape changes of diarylethene single crystals: correlation
 between shape changes and molecular packing.
;
_journal_issue 2
_journal_name_full
'Photochemical &amp; photobiological sciences : Official journal of the European Photochemistry Association and the European Society for Photobiology'
_journal_page_first 221
_journal_page_last 225
_journal_paper_doi 10.1039/b9pp00093c
_journal_volume 9
_journal_year 2010
_chemical_formula_sum 'C27 H20 F6 N2 S2'
_chemical_formula_weight 550.59
_chemical_melting_point 184
_chemical_name_common 1,2-bis(5-ethyl-2-phenyl-4-thiazolyl)perfluorocyclopentene
_chemical_name_systematic
;
1,2-bis(5-ethyl-2-phenyl-4-thiazolyl)perfluorocyclopentene
;
_space_group_IT_number 60
_symmetry_cell_setting orthorhombic
_symmetry_space_group_name_Hall '-P 2n 2ab'
_symmetry_space_group_name_H-M 'P b c n'
_atom_sites_solution_hydrogens geom
_atom_sites_solution_primary direct
_atom_sites_solution_secondary difmap
_audit_creation_method SHELXL-97
_cell_angle_alpha 90.00
_cell_angle_beta 90.00
_cell_angle_gamma 90.00
_cell_formula_units_Z 4
_cell_length_a 21.5461(15)
_cell_length_b 10.8096(8)
_cell_length_c 10.8098(8)
_cell_measurement_reflns_used 2564
_cell_measurement_temperature 123
_cell_measurement_theta_max 23.69
_cell_measurement_theta_min 2.83
_cell_volume 2517.7(3)
_computing_cell_refinement 'Bruker SMART'
_computing_data_collection 'Bruker SMART'
_computing_data_reduction 'Bruker SAINT'
_computing_molecular_graphics 'Bruker SHELXTL'
_computing_publication_material 'Bruker SHELXTL'
_computing_structure_refinement 'SHELXL-97 (Sheldrick, 1997)'
_computing_structure_solution 'SHELXS-97 (Sheldrick, 1990)'
_diffrn_ambient_temperature 123
_diffrn_detector_area_resol_mean 8.333
_diffrn_measured_fraction_theta_full 0.999
_diffrn_measured_fraction_theta_max 0.999
_diffrn_measurement_device_type 'CCD area detector'
_diffrn_measurement_method 'phi and omega scans'
_diffrn_radiation_monochromator graphite
_diffrn_radiation_source 'fine-focus sealed tube'
_diffrn_radiation_type MoK\a
_diffrn_radiation_wavelength 0.71073
_diffrn_reflns_av_R_equivalents 0.0445
_diffrn_reflns_av_sigmaI/netI 0.0334
_diffrn_reflns_limit_h_max 27
_diffrn_reflns_limit_h_min -17
_diffrn_reflns_limit_k_max 13
_diffrn_reflns_limit_k_min -13
_diffrn_reflns_limit_l_max 10
_diffrn_reflns_limit_l_min -13
_diffrn_reflns_number 15259
_diffrn_reflns_theta_full 26.90
_diffrn_reflns_theta_max 26.90
_diffrn_reflns_theta_min 1.89
_exptl_absorpt_coefficient_mu 0.276
_exptl_absorpt_correction_T_max 0.9219
_exptl_absorpt_correction_T_min 0.9219
_exptl_absorpt_correction_type empirical
_exptl_absorpt_process_details
;
SADABS Sheldrick 1996
;
_exptl_crystal_colour colorless
_exptl_crystal_density_diffrn 1.453
_exptl_crystal_density_method 'not measured'
_exptl_crystal_description block
_exptl_crystal_F_000 1128
_exptl_crystal_size_max 0.30
_exptl_crystal_size_mid 0.20
_exptl_crystal_size_min 0.20
_refine_diff_density_max 0.316
_refine_diff_density_min -0.378
_refine_diff_density_rms 0.050
_refine_ls_extinction_method none
_refine_ls_goodness_of_fit_ref 1.042
_refine_ls_hydrogen_treatment constr
_refine_ls_matrix_type full
_refine_ls_number_parameters 208
_refine_ls_number_reflns 2727
_refine_ls_number_restraints 0
_refine_ls_restrained_S_all 1.042
_refine_ls_R_factor_all 0.0602
_refine_ls_R_factor_gt 0.0385
_refine_ls_shift/su_max 0.000
_refine_ls_shift/su_mean 0.000
_refine_ls_structure_factor_coef Fsqd
_refine_ls_weighting_details 'calc w=1/[\s^2^(Fo^2^)+(0.0400P)^2^+1.2564P] where P=(Fo^2^+2Fc^2^)/3'
_refine_ls_weighting_scheme calc
_refine_ls_wR_factor_gt 0.0882
_refine_ls_wR_factor_ref 0.1002
_reflns_number_gt 1999
_reflns_number_total 2727
_reflns_threshold_expression >2sigma(I)
_cod_data_source_file b9pp00093c.txt
_cod_data_source_block 3a
_cod_depositor_comments
;
The following automatic conversions were performed:

'_symmetry_cell_setting' value 'Orthorhombic' changed to
'orthorhombic' according to
/usr/data/users/saulius/automatic-downloads/retrospective/RSC/lib/dictionaries/cif_core.dic
dictionary named 'cif_core.dic' version 2.4.2 from 2011-04-26.

Automatic conversion script
Id: cif_fix_values 2281 2013-09-26 08:29:07Z andrius 
;
_cod_original_sg_symbol_H-M Pbcn
_cod_database_code 1515913

loop_
_symmetry_equiv_pos_as_xyz
'x, y, z'
'-x+1/2, -y+1/2, z+1/2'
'-x, y, -z+1/2'
'x+1/2, -y+1/2, -z'
'-x, -y, -z'
'x-1/2, y-1/2, -z-1/2'
'x, -y, z-1/2'
'-x-1/2, y-1/2, z'

loop_
_atom_site_label
_atom_site_type_symbol
_atom_site_fract_x
_atom_site_fract_y
_atom_site_fract_z
_atom_site_U_iso_or_equiv
_atom_site_adp_type
_atom_site_occupancy
_atom_site_symmetry_multiplicity
_atom_site_calc_flag
_atom_site_refinement_flags
_atom_site_disorder_assembly
_atom_site_disorder_group
C1 C 0.07992(9) 0.20251(17) 0.20100(19) 0.0286(4) Uani 1 1 d . A 4
C2 C 0.07155(8) 0.29414(16) 0.28631(17) 0.0229(4) Uani 1 1 d . A 4
C4 C 0.14508(9) 0.19310(16) 0.38670(18) 0.0247(4) Uani 1 1 d . A 4
C5 C 0.02944(8) 0.39959(15) 0.27057(16) 0.0205(4) Uani 1 1 d . . 4
C7 C 0.0000 0.6136(2) 0.2500 0.0265(6) Uani 1 2 d S . 4
C10 C 0.18986(8) 0.16160(16) 0.48435(18) 0.0251(4) Uani 1 1 d . A 4
C11 C 0.18306(9) 0.21359(17) 0.60141(18) 0.0272(4) Uani 1 1 d . A 4
H11 H 0.1493 0.2675 0.6180 0.033 Uiso 1 1 calc R A 4
C12 C 0.22544(9) 0.18679(18) 0.6934(2) 0.0317(5) Uani 1 1 d . A 4
H12 H 0.2206 0.2224 0.7732 0.038 Uiso 1 1 calc R A 4
C13 C 0.27498(9) 0.10831(18) 0.6703(2) 0.0318(5) Uani 1 1 d . A 4
H13 H 0.3042 0.0910 0.7337 0.038 Uiso 1 1 calc R A 4
C14 C 0.28173(9) 0.05542(19) 0.5548(2) 0.0342(5) Uani 1 1 d . A 4
H14 H 0.3154 0.0008 0.5390 0.041 Uiso 1 1 calc R A 4
C15 C 0.23945(9) 0.08203(18) 0.4619(2) 0.0319(5) Uani 1 1 d . A 4
H15 H 0.2443 0.0458 0.3825 0.038 Uiso 1 1 calc R A 4
N3 N 0.10866(7) 0.29000(13) 0.39061(14) 0.0232(3) Uani 1 1 d . A 4
S1 S 0.13679(2) 0.10348(4) 0.25460(5) 0.03150(16) Uani 1 1 d . A 4
C8A C 0.0488(3) 0.1828(5) 0.0799(5) 0.0380(12) Uani 0.863(5) 1 d P A 1
H8A H 0.0275 0.2600 0.0551 0.046 Uiso 0.863(5) 1 calc PR A 1
H8B H 0.0169 0.1175 0.0891 0.046 Uiso 0.863(5) 1 calc PR A 1
C9A C 0.09442(17) 0.1448(3) -0.0225(3) 0.0765(14) Uani 0.863(5) 1 d P A 1
H9A H 0.0716 0.1311 -0.0997 0.115 Uiso 0.863(5) 1 calc PR A 1
H9B H 0.1157 0.0685 0.0016 0.115 Uiso 0.863(5) 1 calc PR A 1
H9C H 0.1250 0.2108 -0.0347 0.115 Uiso 0.863(5) 1 calc PR A 1
C8B C 0.0618(15) 0.182(3) 0.059(3) 0.021(6) Uiso 0.137(5) 1 d P A 2
H8X H 0.0366 0.2529 0.0303 0.026 Uiso 0.137(5) 1 calc PR A 2
H8Y H 0.1000 0.1784 0.0087 0.026 Uiso 0.137(5) 1 calc PR A 2
C9B C 0.0275(8) 0.0705(14) 0.0442(14) 0.038(5) Uani 0.137(5) 1 d P A 2
H9X H 0.0151 0.0619 -0.0425 0.057 Uiso 0.137(5) 1 calc PR A 2
H9Y H -0.0096 0.0730 0.0966 0.057 Uiso 0.137(5) 1 calc PR A 2
H9Z H 0.0534 0.0000 0.0682 0.057 Uiso 0.137(5) 1 calc PR A 2
C6A C 0.0502(3) 0.5282(5) 0.3096(6) 0.0200(18) Uiso 0.50 1 d P B 3
F1A F 0.1088(2) 0.5560(4) 0.2700(3) 0.0313(9) Uani 0.50 1 d P B 3
F2A F 0.04873(19) 0.5449(6) 0.4285(5) 0.0316(10) Uani 0.50 1 d P B 3
C6B C 0.0524(3) 0.5293(5) 0.2845(6) 0.0221(19) Uiso 0.50 1 d P C 4
F1B F 0.0998(2) 0.5535(5) 0.2092(5) 0.0586(14) Uani 0.50 1 d P C 4
F2B F 0.0735(2) 0.5521(6) 0.4035(6) 0.0574(18) Uani 0.50 1 d P C 4
F3 F 0.01315(14) 0.7104(2) 0.1876(3) 0.0401(7) Uani 0.50 1 d P . .
F4 F -0.02779(14) 0.6582(3) 0.3630(3) 0.0400(7) Uani 0.50 1 d P . .

loop_
_atom_site_aniso_label
_atom_site_aniso_U_11
_atom_site_aniso_U_22
_atom_site_aniso_U_33
_atom_site_aniso_U_23
_atom_site_aniso_U_13
_atom_site_aniso_U_12
C1 0.0335(11) 0.0246(9) 0.0276(11) 0.0002(8) -0.0064(9) 0.0070(8)
C2 0.0233(9) 0.0220(9) 0.0235(10) 0.0010(7) -0.0024(8) 0.0018(7)
C4 0.0262(10) 0.0231(9) 0.0248(10) 0.0004(7) 0.0005(8) 0.0017(7)
C5 0.0214(9) 0.0207(9) 0.0195(9) 0.0001(7) 0.0003(7) 0.0005(7)
C7 0.0257(14) 0.0203(12) 0.0336(15) 0.000 -0.0055(12) 0.000
C10 0.0229(9) 0.0235(9) 0.0288(11) 0.0035(8) -0.0017(8) 0.0016(7)
C11 0.0223(10) 0.0295(10) 0.0299(11) -0.0002(8) -0.0012(8) 0.0017(8)
C12 0.0315(11) 0.0351(11) 0.0285(11) 0.0000(9) -0.0045(9) -0.0018(9)
C13 0.0253(10) 0.0349(11) 0.0352(12) 0.0090(9) -0.0072(9) -0.0013(9)
C14 0.0257(10) 0.0355(11) 0.0414(13) 0.0053(9) -0.0021(9) 0.0083(9)
C15 0.0332(11) 0.0334(11) 0.0291(11) 0.0011(9) 0.0002(9) 0.0079(9)
N3 0.0209(8) 0.0244(8) 0.0243(9) 0.0015(6) -0.0013(6) 0.0016(6)
S1 0.0406(3) 0.0264(3) 0.0275(3) -0.0033(2) -0.0077(2) 0.0129(2)
C8A 0.052(3) 0.0372(18) 0.025(2) -0.0075(15) -0.010(2) 0.0195(19)
C9A 0.101(3) 0.098(3) 0.0306(17) -0.0255(17) -0.0199(18) 0.072(2)
C9B 0.050(10) 0.045(10) 0.019(8) -0.011(6) -0.007(7) 0.015(8)
F1A 0.0168(14) 0.0274(14) 0.050(2) 0.0055(17) 0.0032(17) -0.0044(10)
F2A 0.044(3) 0.0270(15) 0.0234(15) -0.0043(11) -0.011(2) -0.002(2)
F1B 0.029(2) 0.0341(18) 0.112(4) 0.012(3) 0.035(3) 0.0016(15)
F2B 0.065(4) 0.0288(18) 0.078(5) -0.013(3) -0.053(3) 0.005(3)
F3 0.0389(19) 0.0263(14) 0.055(2) 0.0143(13) -0.0136(15) -0.0124(12)
F4 0.0313(15) 0.0513(19) 0.0375(18) -0.0222(14) -0.0035(13) 0.0071(14)

loop_
_atom_type_symbol
_atom_type_description
_atom_type_scat_dispersion_real
_atom_type_scat_dispersion_imag
_atom_type_scat_source
C C 0.0033 0.0016 'International Tables Vol C Tables 4.2.6.8 and 6.1.1.4'
H H 0.0000 0.0000 'International Tables Vol C Tables 4.2.6.8 and 6.1.1.4'
N N 0.0061 0.0033 'International Tables Vol C Tables 4.2.6.8 and 6.1.1.4'
F F 0.0171 0.0103 'International Tables Vol C Tables 4.2.6.8 and 6.1.1.4'
S S 0.1246 0.1234 'International Tables Vol C Tables 4.2.6.8 and 6.1.1.4'

loop_
_geom_angle_atom_site_label_1
_geom_angle_atom_site_label_2
_geom_angle_atom_site_label_3
_geom_angle
_geom_angle_site_symmetry_1
_geom_angle_site_symmetry_3
C2 C1 C8A 129.8(2) . .
C2 C1 C8B 135.7(12) . .
C2 C1 S1 108.47(14) . .
C8A C1 S1 121.8(2) . .
C8B C1 S1 114.2(12) . .
C1 C2 N3 116.80(16) . .
C1 C2 C5 124.55(17) . .
N3 C2 C5 118.52(16) . .
N3 C4 C10 123.73(17) . .
N3 C4 S1 114.31(14) . .
C10 C4 S1 121.96(14) . .
C5 C5 C2 128.47(10) 3 .
C5 C5 C6B 110.3(2) 3 .
C2 C5 C6B 120.8(3) . .
C5 C5 C6A 111.7(2) 3 .
C2 C5 C6A 119.8(3) . .
F3 C7 F3 70.0(3) 3 .
F3 C7 F4 105.4(3) . .
F3 C7 F4 105.4(3) 3 3
F4 C7 F4 141.0(3) . 3
F3 C7 C6B 122.3(3) 3 .
F3 C7 C6B 117.5(3) . .
F4 C7 C6B 107.8(3) . .
F4 C7 C6B 95.8(3) 3 .
F3 C7 C6B 117.5(3) 3 3
F3 C7 C6B 122.3(3) . 3
F4 C7 C6B 95.8(3) . 3
F4 C7 C6B 107.8(3) 3 3
C6B C7 C6B 105.1(5) . 3
F3 C7 C6A 114.8(3) 3 .
F3 C7 C6A 123.3(3) . .
F4 C7 C6A 97.8(3) . .
F4 C7 C6A 105.0(3) 3 .
C6B C7 C6A 105.4(2) 3 .
C11 C10 C15 119.21(18) . .
C11 C10 C4 119.34(17) . .
C15 C10 C4 121.44(18) . .
C12 C11 C10 120.03(18) . .
C12 C11 H11 120.0 . .
C10 C11 H11 120.0 . .
C11 C12 C13 120.5(2) . .
C11 C12 H12 119.8 . .
C13 C12 H12 119.8 . .
C14 C13 C12 119.85(19) . .
C14 C13 H13 120.1 . .
C12 C13 H13 120.1 . .
C13 C14 C15 119.98(19) . .
C13 C14 H14 120.0 . .
C15 C14 H14 120.0 . .
C14 C15 C10 120.4(2) . .
C14 C15 H15 119.8 . .
C10 C15 H15 119.8 . .
C4 N3 C2 110.24(15) . .
C1 S1 C4 90.17(9) . .
C1 C8A C9A 112.6(4) . .
C1 C8A H8A 109.1 . .
C9A C8A H8A 109.1 . .
C1 C8A H8B 109.1 . .
C9A C8A H8B 109.1 . .
H8A C8A H8B 107.8 . .
C8A C9A H9A 109.5 . .
C8A C9A H9B 109.5 . .
H9A C9A H9B 109.5 . .
C8A C9A H9C 109.5 . .
H9A C9A H9C 109.5 . .
H9B C9A H9C 109.5 . .
C9B C8B C1 111(2) . .
C9B C8B H8X 109.5 . .
C1 C8B H8X 109.5 . .
C9B C8B H8Y 109.5 . .
C1 C8B H8Y 109.5 . .
H8X C8B H8Y 108.1 . .
C8B C9B H9X 109.5 . .
C8B C9B H9Y 109.5 . .
H9X C9B H9Y 109.5 . .
C8B C9B H9Z 109.5 . .
H9X C9B H9Z 109.5 . .
H9Y C9B H9Z 109.5 . .
F2A C6A F1A 107.6(5) . .
F2A C6A C5 113.2(5) . .
F1A C6A C5 112.7(4) . .
F2A C6A C7 108.0(5) . .
F1A C6A C7 112.4(4) . .
C5 C6A C7 102.8(4) . .
F1B C6B F2B 106.4(5) . .
F1B C6B C5 112.1(5) . .
F2B C6B C5 111.6(5) . .
F1B C6B C7 107.9(5) . .
F2B C6B C7 111.6(5) . .
C5 C6B C7 107.2(4) . .
F4 F3 C7 83.0(3) 3 .
F4 F3 F3 137.7(3) 3 3
C7 F3 F3 55.02(16) . 3
F3 F4 C7 61.4(3) 3 .

loop_
_geom_bond_atom_site_label_1
_geom_bond_atom_site_label_2
_geom_bond_distance
_geom_bond_site_symmetry_2
C1 C2 1.365(3) .
C1 C8A 1.486(5) .
C1 C8B 1.59(3) .
C1 S1 1.7272(19) .
C2 N3 1.383(2) .
C2 C5 1.467(2) .
C4 N3 1.309(2) .
C4 C10 1.470(3) .
C4 S1 1.7348(19) .
C5 C5 1.344(3) 3
C5 C6B 1.495(6) .
C5 C6A 1.520(6) .
C7 F3 1.276(3) 3
C7 F3 1.276(3) .
C7 F4 1.443(3) .
C7 F4 1.443(3) 3
C7 C6B 1.499(6) .
C7 C6B 1.499(6) 3
C7 C6A 1.561(6) .
C10 C11 1.392(3) .
C10 C15 1.393(3) .
C11 C12 1.381(3) .
C11 H11 0.9500 .
C12 C13 1.386(3) .
C12 H12 0.9500 .
C13 C14 1.381(3) .
C13 H13 0.9500 .
C14 C15 1.386(3) .
C14 H14 0.9500 .
C15 H15 0.9500 .
C8A C9A 1.536(6) .
C8A H8A 0.9900 .
C8A H8B 0.9900 .
C9A H9A 0.9800 .
C9A H9B 0.9800 .
C9A H9C 0.9800 .
C8B C9B 1.42(4) .
C8B H8X 0.9900 .
C8B H8Y 0.9900 .
C9B H9X 0.9800 .
C9B H9Y 0.9800 .
C9B H9Z 0.9800 .
C6A F2A 1.298(9) .
C6A F1A 1.366(8) .
C6B F1B 1.331(8) .
C6B F2B 1.387(9) .
F3 F4 0.846(3) 3
F3 F3 1.463(7) 3
F4 F3 0.846(3) 3

loop_
_geom_torsion_atom_site_label_1
_geom_torsion_atom_site_label_2
_geom_torsion_atom_site_label_3
_geom_torsion_atom_site_label_4
_geom_torsion
_geom_torsion_site_symmetry_1
_geom_torsion_site_symmetry_4
C8A C1 C2 N3 -178.5(3) . .
C8B C1 C2 N3 -163.3(16) . .
S1 C1 C2 N3 0.9(2) . .
C8A C1 C2 C5 -2.9(4) . .
C8B C1 C2 C5 12.3(16) . .
S1 C1 C2 C5 176.52(15) . .
C1 C2 C5 C5 45.5(3) . 3
N3 C2 C5 C5 -138.9(2) . 3
C1 C2 C5 C6B -125.8(3) . .
N3 C2 C5 C6B 49.7(4) . .
C1 C2 C5 C6A -137.9(3) . .
N3 C2 C5 C6A 37.7(4) . .
N3 C4 C10 C11 18.5(3) . .
S1 C4 C10 C11 -161.98(15) . .
N3 C4 C10 C15 -160.68(18) . .
S1 C4 C10 C15 18.8(3) . .
C15 C10 C11 C12 0.5(3) . .
C4 C10 C11 C12 -178.75(17) . .
C10 C11 C12 C13 0.1(3) . .
C11 C12 C13 C14 -0.7(3) . .
C12 C13 C14 C15 0.8(3) . .
C13 C14 C15 C10 -0.3(3) . .
C11 C10 C15 C14 -0.4(3) . .
C4 C10 C15 C14 178.83(18) . .
C10 C4 N3 C2 -179.49(17) . .
S1 C4 N3 C2 1.0(2) . .
C1 C2 N3 C4 -1.2(2) . .
C5 C2 N3 C4 -177.12(16) . .
C2 C1 S1 C4 -0.25(16) . .
C8A C1 S1 C4 179.2(3) . .
C8B C1 S1 C4 167.7(12) . .
N3 C4 S1 C1 -0.42(16) . .
C10 C4 S1 C1 -179.98(17) . .
C2 C1 C8A C9A 137.0(3) . .
C8B C1 C8A C9A 14(6) . .
S1 C1 C8A C9A -42.3(5) . .
C2 C1 C8B C9B -124.5(17) . .
C8A C1 C8B C9B -57(5) . .
S1 C1 C8B C9B 72(2) . .
C5 C5 C6A F2A 100.7(5) 3 .
C2 C5 C6A F2A -76.4(5) . .
C6B C5 C6A F2A -175(3) . .
C5 C5 C6A F1A -136.9(4) 3 .
C2 C5 C6A F1A 46.0(5) . .
C6B C5 C6A F1A -53(2) . .
C5 C5 C6A C7 -15.6(4) 3 .
C2 C5 C6A C7 167.3(2) . .
C6B C5 C6A C7 69(2) . .
F3 C7 C6A F2A 26.5(5) 3 .
F3 C7 C6A F2A 108.0(5) . .
F4 C7 C6A F2A -6.3(5) . .
F4 C7 C6A F2A 141.8(4) 3 .
C6B C7 C6A F2A 166(3) . .
C6B C7 C6A F2A -104.5(4) 3 .
F3 C7 C6A F1A -92.1(5) 3 .
F3 C7 C6A F1A -10.6(6) . .
F4 C7 C6A F1A -124.8(4) . .
F4 C7 C6A F1A 23.3(5) 3 .
C6B C7 C6A F1A 47(2) . .
C6B C7 C6A F1A 137.0(5) 3 .
F3 C7 C6A C5 146.4(3) 3 .
F3 C7 C6A C5 -132.1(3) . .
F4 C7 C6A C5 113.7(3) . .
F4 C7 C6A C5 -98.3(3) 3 .
C6B C7 C6A C5 -74(2) . .
C6B C7 C6A C5 15.4(5) 3 .
C5 C5 C6B F1B -116.7(4) 3 .
C2 C5 C6B F1B 56.1(5) . .
C6A C5 C6B F1B 143(3) . .
C5 C5 C6B F2B 124.0(4) 3 .
C2 C5 C6B F2B -63.2(5) . .
C6A C5 C6B F2B 24(2) . .
C5 C5 C6B C7 1.5(5) 3 .
C2 C5 C6B C7 174.3(2) . .
C6A C5 C6B C7 -98(2) . .
F3 C7 C6B F1B -102.1(5) 3 .
F3 C7 C6B F1B -19.4(6) . .
F4 C7 C6B F1B -138.3(4) . .
F4 C7 C6B F1B 10.2(5) 3 .
C6B C7 C6B F1B 120.4(5) 3 .
C6A C7 C6B F1B -146(3) . .
F3 C7 C6B F2B 14.4(6) 3 .
F3 C7 C6B F2B 97.1(5) . .
F4 C7 C6B F2B -21.7(5) . .
F4 C7 C6B F2B 126.8(4) 3 .
C6B C7 C6B F2B -123.0(5) 3 .
C6A C7 C6B F2B -30(2) . .
F3 C7 C6B C5 137.0(3) 3 .
F3 C7 C6B C5 -140.4(3) . .
F4 C7 C6B C5 100.8(4) . .
F4 C7 C6B C5 -110.7(4) 3 .
C6B C7 C6B C5 -0.51(16) 3 .
C6A C7 C6B C5 93(2) . .
F3 C7 F3 F4 174.6(5) 3 3
F4 C7 F3 F4 177.9(2) . 3
C6B C7 F3 F4 57.8(5) . 3
C6B C7 F3 F4 -74.8(5) 3 3
C6A C7 F3 F4 67.4(5) . 3
F4 C7 F3 F3 3.3(3) . 3
F4 C7 F3 F3 -174.6(5) 3 3
C6B C7 F3 F3 -116.8(3) . 3
C6B C7 F3 F3 110.6(4) 3 3
C6A C7 F3 F3 -107.2(3) . 3
F3 C7 F4 F3 -5.3(5) . 3
F4 C7 F4 F3 -3.3(3) 3 3
C6B C7 F4 F3 121.0(4) . 3
C6B C7 F4 F3 -131.1(4) 3 3
C6A C7 F4 F3 122.5(4) . 3
